data_2006061
loop_
_publ_author_name
'Bolte, M.'
'Scholtyssik, M.'

_publ_section_title
;
 <i>meta</i>-Nitroacetophenone at 173K
;
_journal_issue 4
_journal_name_full 'Acta Crystallographica Section C'
_journal_page_first 474
_journal_page_last 476
_journal_paper_doi 10.1107/S0108270196015545
_journal_volume 53
_journal_year 1997
_chemical_formula_sum 'C8 H7 N O3'
_chemical_formula_weight 165.15
_chemical_name_systematic
;
 3-Nitroacetophenone
;
_space_group_IT_number 14
_symmetry_cell_setting monoclinic
_symmetry_space_group_name_Hall '-P 2yn'
_symmetry_space_group_name_H-M 'P 1 21/n 1'
_audit_creation_method SHELXL
_cell_angle_alpha 90
_cell_angle_beta 98.608(1)
_cell_angle_gamma 90
_cell_formula_units_Z 4
_cell_length_a 7.3045(2)
_cell_length_b 9.8633(3)
_cell_length_c 10.7436(4)
_cell_measurement_reflns_used 5382
_cell_measurement_temperature 173
_cell_measurement_theta_max 25.00
_cell_measurement_theta_min 2.00
_cell_volume 765.32(4)
_computing_cell_refinement SMART
_computing_data_collection 'SMART (Siemens, 1995)'
_computing_data_reduction 'SAINT (Siemens, 1995)'
_computing_molecular_graphics 'XP SHELXTL-Plus (Sheldrick, 1991)'
_computing_structure_refinement 'SHELXL96 (Sheldrick, 1996b)'
_computing_structure_solution 'SHELXS86 (Sheldrick, 1990)'
_diffrn_ambient_temperature 173
_diffrn_measurement_device 'Siemens CCD three-circle diffractometer'
_diffrn_measurement_method \w
_diffrn_radiation_monochromator 'highly oriented graphite crystal'
_diffrn_radiation_source 'fine-focus sealed tube'
_diffrn_radiation_type MoK\a
_diffrn_radiation_wavelength 0.71073
_diffrn_reflns_av_R_equivalents 0.0391
_diffrn_reflns_av_sigmaI/netI 0.0291
_diffrn_reflns_limit_h_max 9
_diffrn_reflns_limit_h_min -8
_diffrn_reflns_limit_k_max 11
_diffrn_reflns_limit_k_min -12
_diffrn_reflns_limit_l_max 13
_diffrn_reflns_limit_l_min -13
_diffrn_reflns_number 6481
_diffrn_reflns_theta_max 26.06
_diffrn_reflns_theta_min 2.82
_diffrn_standards_decay_% 0.0
_diffrn_standards_interval_time 420
_diffrn_standards_number 208
_exptl_absorpt_coefficient_mu 0.112
_exptl_absorpt_correction_T_max 1.0000
_exptl_absorpt_correction_T_min 0.6920
_exptl_absorpt_correction_type 'SADABS (Sheldrick, 1996a)'
_exptl_crystal_colour colourless
_exptl_crystal_density_diffrn 1.433
_exptl_crystal_density_meas ?
_exptl_crystal_description block
_exptl_crystal_F_000 344
_exptl_crystal_size_max 0.60
_exptl_crystal_size_mid 0.50
_exptl_crystal_size_min 0.40
_refine_diff_density_max 0.168
_refine_diff_density_min -0.191
_refine_ls_extinction_method none
_refine_ls_goodness_of_fit_all 1.044
_refine_ls_goodness_of_fit_obs 1.095
_refine_ls_matrix_type full
_refine_ls_number_parameters 109
_refine_ls_number_reflns 1402
_refine_ls_number_restraints 0
_refine_ls_restrained_S_all 1.044
_refine_ls_restrained_S_obs 1.095
_refine_ls_R_factor_all 0.0406
_refine_ls_R_factor_obs 0.0354
_refine_ls_shift/esd_max 0.000
_refine_ls_shift/esd_mean 0.000
_refine_ls_structure_factor_coef Fsqd
_refine_ls_weighting_details 'w = 1/[\s^2^(Fo^2^)+(0.0632P)^2^+0.0948P] where P=(Fo^2^+2Fc^2^)/3'
_refine_ls_weighting_scheme calc
_refine_ls_wR_factor_all 0.1027
_refine_ls_wR_factor_obs 0.0998
_reflns_number_observed 1217
_reflns_number_total 1402
_reflns_observed_criterion >2sigma(I)
_cod_data_source_file ha1182.cif
_cod_data_source_block ms1
_cod_depositor_comments
;
The following automatic conversions were performed:
'_symmetry_cell_setting' value 'Monoclinic' changed to 'monoclinic'
according to '/home/saulius/struct/CIF-dictionaries/cif_core.dic'
dictionary named 'cif_core.dic' version 2.4.1 from 2010-06-29.

Automatic conversion script
Id: cif_fix_enum 1527 2010-12-29 10:47:43Z saulius 

The following automatic conversions were performed:

'_symmetry_cell_setting' value 'Monoclinic' changed to 'monoclinic'
according to /home/saulius/struct/CIF-dictionaries/cif_core.dic
dictionary named 'cif_core.dic' version 2.4.1 from 2010-06-29.

Automatic conversion script
Id: cif_fix_values 1715 2011-07-08 13:25:40Z adriana 

The following automatic conversions were performed:

'_exptl_crystal_density_meas' value 'not measured' was changed to '?'
- the value is perceived as not measured.

Automatic conversion script
Id: cif_fix_values 3008 2015-01-20 13:52:24Z robertas 

The following automatic conversions were performed:

'_refine_ls_weighting_scheme' value 'calc w =
1/[\s^2^(Fo^2^)+(0.0632P)^2^+0.0948P] where P=(Fo^2^+2Fc^2^)/3' was
changed to 'calc'. New tag '_refine_ls_weighting_details' was
created. The value of the new tag was set to 'w =
1/[\s^2^(Fo^2^)+(0.0632P)^2^+0.0948P] where P=(Fo^2^+2Fc^2^)/3'.

Automatic conversion script
Id: cif_fix_values 3143 2015-03-26 13:38:13Z robertas 
;
_cod_original_sg_symbol_H-M 'P 21/n'
_cod_database_code 2006061

loop_
_symmetry_equiv_pos_as_xyz
'x, y, z'
'-x+1/2, y+1/2, -z+1/2'
'-x, -y, -z'
'x-1/2, -y-1/2, z-1/2'

loop_
_atom_site_aniso_label
_atom_site_aniso_U_11
_atom_site_aniso_U_12
_atom_site_aniso_U_13
_atom_site_aniso_U_22
_atom_site_aniso_U_23
_atom_site_aniso_U_33
C1 0.0235(6) -0.0011(4) 0.0023(5) 0.0309(7) 0.0008(5) 0.0212(6)
C11 0.0327(7) 0.0001(5) 0.0031(5) 0.0323(7) 0.0002(5) 0.0267(6)
O11 0.0567(6) 0.0072(4) -0.0145(5) 0.0363(5) 0.0030(4) 0.0370(6)
C12 0.0535(9) -0.0038(6) -0.0002(6) 0.0323(7) -0.0042(5) 0.0348(8)
C2 0.0238(6) -0.0005(4) 0.0016(4) 0.0328(7) 0.0015(5) 0.0193(6)
C3 0.0262(6) -0.0027(5) 0.0057(5) 0.0303(6) -0.0012(5) 0.0232(6)
N3 0.0409(6) -0.0034(4) 0.0090(5) 0.0310(6) -0.0030(5) 0.0299(6)
O31 0.0946(9) -0.0029(5) 0.0052(6) 0.0279(6) -0.0017(4) 0.0451(7)
O32 0.0511(6) -0.0008(4) -0.0050(4) 0.0441(6) -0.0087(4) 0.0305(5)
C4 0.0295(6) 0.0017(5) 0.0063(5) 0.0315(6) 0.0066(5) 0.0281(7)
C5 0.0272(6) -0.0002(5) 0.0011(5) 0.0419(8) 0.0079(5) 0.0234(6)
C6 0.0259(6) -0.0029(5) 0.0003(4) 0.0365(7) -0.0001(5) 0.0207(6)

loop_
_atom_site_label
_atom_site_occupancy
_atom_site_fract_x
_atom_site_fract_y
_atom_site_fract_z
_atom_site_U_iso_or_equiv
_atom_site_thermal_displace_type
_atom_site_calc_flag
_atom_site_refinement_flags
_atom_site_type_symbol
C1 1 0.28638(15) 0.34044(12) 0.52431(10) 0.0253(3) Uani d . C
C11 1 0.32954(17) 0.19412(13) 0.55454(12) 0.0307(3) Uani d . C
O11 1 0.43690(15) 0.16470(10) 0.64820(9) 0.0456(3) Uani d . O
C12 1 0.2389(2) 0.08663(14) 0.46752(13) 0.0409(4) Uani d . C
H12A 1 0.2806 -0.0029 0.4996 0.061 Uiso calc R H
H12B 1 0.2728 0.0996 0.3835 0.061 Uiso calc R H
H12C 1 0.1042 0.0930 0.4627 0.061 Uiso calc R H
C2 1 0.35174(15) 0.43784(12) 0.61452(10) 0.0255(3) Uani d . C
H2 1 0.4200 0.4119 0.6932 0.031 Uiso calc R H
C3 1 0.31505(15) 0.57239(12) 0.58682(11) 0.0263(3) Uani d . C
N3 1 0.38707(15) 0.67475(11) 0.68159(10) 0.0335(3) Uani d . N
O31 1 0.35282(18) 0.79428(10) 0.65690(10) 0.0564(3) Uani d . O
O32 1 0.47900(14) 0.63684(10) 0.78014(9) 0.0430(3) Uani d . O
C4 1 0.21561(16) 0.61569(13) 0.47313(11) 0.0295(3) Uani d . C
H4 1 0.1929 0.7093 0.4567 0.035 Uiso calc R H
C5 1 0.15092(15) 0.51835(13) 0.38475(11) 0.0311(3) Uani d . C
H5 1 0.0823 0.5450 0.3064 0.037 Uiso calc R H
C6 1 0.18577(16) 0.38184(13) 0.40987(11) 0.0280(3) Uani d . C
H6 1 0.1406 0.3159 0.3484 0.034 Uiso calc R H

loop_
_atom_type_symbol
_atom_type_description
_atom_type_scat_dispersion_real
_atom_type_scat_dispersion_imag
_atom_type_scat_source
C C 0.0033 0.0016 'International Tables Vol C Tables 4.2.6.8 and 6.1.1.4'
H H 0.0000 0.0000 'International Tables Vol C Tables 4.2.6.8 and 6.1.1.4'
N N 0.0061 0.0033 'International Tables Vol C Tables 4.2.6.8 and 6.1.1.4'
O O 0.0106 0.0060 'International Tables Vol C Tables 4.2.6.8 and 6.1.1.4'

loop_
_geom_angle_atom_site_label_1
_geom_angle_atom_site_label_2
_geom_angle_atom_site_label_3
_geom_angle
C6 C1 C2 119.35(11)
C6 C1 C11 122.50(11)
C2 C1 C11 118.15(11)
O11 C11 C12 121.15(12)
O11 C11 C1 119.81(12)
C12 C11 C1 119.04(11)
C3 C2 C1 118.51(11)
C2 C3 C4 122.99(11)
C2 C3 N3 118.22(11)
C4 C3 N3 118.79(11)
O32 N3 O31 123.27(12)
O32 N3 C3 118.75(11)
O31 N3 C3 117.98(11)
C5 C4 C3 118.00(12)
C4 C5 C6 120.38(11)
C5 C6 C1 120.78(12)

loop_
_geom_bond_atom_site_label_1
_geom_bond_atom_site_label_2
_geom_bond_site_symmetry_2
_geom_bond_distance
C1 C6 . 1.3957(16)
C1 C2 . 1.3970(17)
C1 C11 . 1.5023(17)
C11 O11 . 1.2148(16)
C11 C12 . 1.5004(18)
C2 C3 . 1.3776(18)
C3 C4 . 1.3915(17)
C3 N3 . 1.4740(16)
N3 O32 . 1.2244(15)
N3 O31 . 1.2259(15)
C4 C5 . 1.3829(18)
C5 C6 . 1.3892(17)

loop_
_geom_torsion_atom_site_label_1
_geom_torsion_atom_site_label_2
_geom_torsion_atom_site_label_3
_geom_torsion_atom_site_label_4
_geom_torsion
C6 C1 C11 O11 170.64(12)
C2 C1 C11 O11 -8.75(18)
C6 C1 C11 C12 -9.16(18)
C2 C1 C11 C12 171.46(10)
C6 C1 C2 C3 -0.33(16)
C11 C1 C2 C3 179.08(10)
C1 C2 C3 C4 0.10(18)
C1 C2 C3 N3 -179.01(9)
C2 C3 N3 O32 1.19(17)
C4 C3 N3 O32 -177.96(10)
C2 C3 N3 O31 -179.44(11)
C4 C3 N3 O31 1.42(17)
C2 C3 C4 C5 0.17(17)
N3 C3 C4 C5 179.27(10)
C3 C4 C5 C6 -0.21(17)
C4 C5 C6 C1 -0.01(18)
C2 C1 C6 C5 0.29(17)
C11 C1 C6 C5 -179.09(10)

loop_
_cod_related_entry_id
_cod_related_entry_database
_cod_related_entry_code
1 ChemSpider 21106145
